data_7709285
loop_
_publ_author_name
'Tran, Hoang-Van'
'Haghdoost, Mohammad Mehdi'
'Poulet, Sylvain'
'Tcherkawsky, Paul'
'Castonguay, Annie'

_publ_section_title
;
 Exploiting exo and endo furan-maleimide Diels--Alder linkages for the
 functionalization of organoruthenium complexes
;
_journal_name_full 'Dalton Transactions'
_journal_paper_doi 10.1039/D1DT02766B
_journal_year 2022
_chemical_formula_moiety 'C32 H38 Cl N5 O4 Ru, B F4, C4 H8 O2'
_chemical_formula_sum 'C36 H46 B Cl F4 N5 O6 Ru'
_chemical_formula_weight 868.11
_chemical_name_systematic 4a_exo
_space_group_crystal_system monoclinic
_space_group_IT_number 14
_space_group_name_Hall '-P 2ybc'
_space_group_name_H-M_alt 'P 1 21/c 1'
_atom_sites_solution_hydrogens geom
_atom_sites_solution_primary dual
_audit_block_doi 10.5517/ccdc.csd.cc28hrk3
_audit_creation_date 2021-03-15
_audit_creation_method
;
Olex2 1.3
(compiled 2020.11.12 svn.r5f609507 for OlexSys, GUI svn.r6272)
;
_audit_update_record
;
2021-07-30 deposited with the CCDC.	2021-10-13 downloaded from the CCDC.
;
_cell_angle_alpha 90
_cell_angle_beta 106.214(12)
_cell_angle_gamma 90
_cell_formula_units_Z 4
_cell_length_a 14.619(5)
_cell_length_b 14.258(4)
_cell_length_c 21.155(7)
_cell_measurement_reflns_used 3883
_cell_measurement_temperature 150
_cell_measurement_theta_max 43.007
_cell_measurement_theta_min 3.296
_cell_volume 4234(2)
_computing_cell_refinement
;
SAINT (2019) V8.40A; Integration Software for Single Crystal Data.
Bruker AXS Inc., Madison, WI 53719-1173.
;
_computing_data_collection
;
APEX 3 (2019) Bruker AXS Inc., Madison, WI 53719-1173.
;
_computing_data_reduction
;
SAINT (2019) V8.40A; Integration Software for Single Crystal Data.
Bruker AXS Inc., Madison, WI 53719-1173.
;
_computing_molecular_graphics 'Olex2 1.3 (Dolomanov et al., 2009)'
_computing_publication_material 'Olex2 1.3 (Dolomanov et al., 2009)'
_computing_structure_refinement 'XL  (Sheldrick, 2008)'
_computing_structure_solution 'XT  (Sheldrick, 2015)'
_diffrn_ambient_temperature 150
_diffrn_detector 'CMOS Area detector'
_diffrn_detector_area_resol_mean 10.42
_diffrn_detector_type 'Bruker CMOS Photon III '
_diffrn_measured_fraction_theta_full 0.980
_diffrn_measured_fraction_theta_max 0.951
_diffrn_measurement_device 'k-geometry diffractometer'
_diffrn_measurement_device_type 'Bruker Venture Metaljet'
_diffrn_measurement_method '\w and \f scans'
_diffrn_radiation_collimation 'Focusing mirrors'
_diffrn_radiation_monochromator 'Helios MX Mirror Optics'
_diffrn_radiation_probe x-ray
_diffrn_radiation_type 'Ga K\a'
_diffrn_radiation_wavelength 1.34139
_diffrn_reflns_av_R_equivalents 0.0583
_diffrn_reflns_av_unetI/netI 0.0574
_diffrn_reflns_Laue_measured_fraction_full 0.980
_diffrn_reflns_Laue_measured_fraction_max 0.951
_diffrn_reflns_limit_h_max 16
_diffrn_reflns_limit_h_min -17
_diffrn_reflns_limit_k_max 15
_diffrn_reflns_limit_k_min -17
_diffrn_reflns_limit_l_max 20
_diffrn_reflns_limit_l_min -25
_diffrn_reflns_number 16543
_diffrn_reflns_point_group_measured_fraction_full 0.980
_diffrn_reflns_point_group_measured_fraction_max 0.951
_diffrn_reflns_theta_full 53.594
_diffrn_reflns_theta_max 55.288
_diffrn_reflns_theta_min 3.295
_diffrn_source 'Metal Jet'
_diffrn_source_current 2.85
_diffrn_source_power 0.199215
_diffrn_source_target Ga
_diffrn_source_type 'Gallium Liquid Metal Jet Source'
_diffrn_source_voltage 69.9
_exptl_absorpt_coefficient_mu 2.770
_exptl_absorpt_correction_T_max 0.3681
_exptl_absorpt_correction_T_min 0.0830
_exptl_absorpt_correction_type multi-scan
_exptl_absorpt_process_details
;
SADABS-2016/2 (Bruker,2016/2) was used for absorption correction.
wR2(int) was 0.1628 before and 0.0877 after correction.
The Ratio of minimum to maximum transmission is 0.2255.
The \l/2 correction factor is Not present.
;
_exptl_crystal_colour 'clear light colourless'
_exptl_crystal_colour_lustre clear
_exptl_crystal_colour_modifier light
_exptl_crystal_colour_primary colourless
_exptl_crystal_density_diffrn 1.362
_exptl_crystal_description Plate
_exptl_crystal_F_000 1788
_exptl_crystal_recrystallization_method 'crystallized from EtOAc'
_exptl_crystal_size_max 0.2
_exptl_crystal_size_mid 0.18
_exptl_crystal_size_min 0.04
_refine_diff_density_max 0.607
_refine_diff_density_min -0.495
_refine_diff_density_rms 0.089
_refine_ls_extinction_method none
_refine_ls_goodness_of_fit_ref 1.051
_refine_ls_hydrogen_treatment constr
_refine_ls_matrix_type full
_refine_ls_number_parameters 444
_refine_ls_number_reflns 7760
_refine_ls_number_restraints 300
_refine_ls_restrained_S_all 1.061
_refine_ls_R_factor_all 0.1390
_refine_ls_R_factor_gt 0.0960
_refine_ls_shift/su_max 0.000
_refine_ls_shift/su_mean 0.000
_refine_ls_structure_factor_coef Fsqd
_refine_ls_weighting_details 'w=1/[\s^2^(Fo^2^)+(0.1666P)^2^+4.5059P] where P=(Fo^2^+2Fc^2^)/3'
_refine_ls_weighting_scheme calc
_refine_ls_wR_factor_gt 0.2704
_refine_ls_wR_factor_ref 0.3197
_reflns_Friedel_coverage 0.000
_reflns_number_gt 4421
_reflns_number_total 7760
_reflns_threshold_expression 'I > 2\s(I)'
_cod_data_source_file d1dt02766b2.cif
_cod_data_source_block 4a_exo
_cod_depositor_comments
;
The following automatic conversions were performed:

data item '_diffrn_radiation_probe' value 'X-ray' was changed to
'x-ray' in accordance with the
/home/data/users/saulius/crontab/automatic-downloads/rss-feeds/RSC/lib/dictionaries/cif_core.dic
dictionary named 'cif_core.dic' version 2.4.2 last updated on
2011-04-26.

Automatic conversion script
Id: cif_fix_values 7556 2019-12-06 15:28:31Z antanas 
;
_cod_database_code 7709285
_shelx_shelxl_version_number 2018/3
_shelx_space_group_comment
;
The symmetry employed for this shelxl refinement is uniquely defined
by the following loop, which should always be used as a source of
symmetry information in preference to the above space-group names.
They are only intended as comments.
;
_shelx_estimated_absorpt_t_max 0.897
_shelx_estimated_absorpt_t_min 0.607
_olex2_refinement_description
;
1. Fixed Uiso
 At 1.2 times of:
  All C(H) groups, All C(H,H) groups
 At 1.5 times of:
  All C(H,H,H) groups
2. Restrained distances
 C1C-C2C = C5C-C6C
 1.5 with sigma of 0.02
 C31-C33
 2.55 with sigma of 0.002
 C26-C27 \\sim C27-C28 \\sim C28-C29 \\sim C29-C30 \\sim C30-C31 \\sim C31-C32
\\sim C32-C33
 with sigma of 0.007
 C1C-C2C \\sim C5C-C6C
 with sigma of 0.02
3. Uiso/Uaniso restraints and constraints
C1A \\sim C2A \\sim C3 \\sim C3A \\sim C4 \\sim C4A \\sim C5 \\sim C5A \\sim C6
\\sim C6A \\sim C7 \\sim C8 \\sim C12 \\sim C13 \\sim C14 \\sim C16 \\sim C17
\\sim C18 \\sim C19 \\sim C20 \\sim C21 \\sim C22 \\sim C23 \\sim C25 \\sim C26
\\sim C27 \\sim C28 \\sim C29 \\sim C30 \\sim C31 \\sim C32 \\sim C33 \\sim C1C
\\sim C2C \\sim C5C \\sim C6C \\sim N1 \\sim N2 \\sim N9 \\sim N11 \\sim N5
\\sim O1 \\sim O2 \\sim O3 \\sim O4 \\sim O3C \\sim O4C: within 1.7A with sigma
of 0.007 and sigma for terminal atoms of 0.02 within 1.7A
4. Others
 Fixed Sof: F1A(0.5) F3A(0.5) F4A(0.5) F1B(0.5) F3B(0.5) F4B(0.5)
5.a Ternary CH refined with riding coordinates:
 C20(H20), C21(H21), C22(H22)
5.b Secondary CH2 refined with riding coordinates:
 C3(H3A,H3B), C14(H14A,H14B), C26(H26A,H26B), C27(H27A,H27B), C28(H28A,H28B),
 C29(H29A,H29B), C30(H30A,H30B), C31(H31A,H31B), C32(H32A,H32B), C5C(H5CA,H5CB)
5.c Me refined with riding coordinates:
 C33(H33A,H33B,H33C), C1C(H1CA,H1CB,H1CC), C6C(H6CA,H6CB,H6CC)
5.d Aromatic/amide H refined with riding coordinates:
 C1A(H1A), C2A(H2A), C3A(H3AA), C4A(H4A), C5(H5), C5A(H5A), C6(H6), C6A(H6A),
 C7(H7), C8(H8), C13(H13), C16(H16), C18(H18), C19(H19)
;
_smtbx_masks_void_probe_radius 1.2
_smtbx_masks_void_truncation_radius 1.2
_olex2_exptl_crystal_mounting_method 'mounted on a cryoloop'
_olex2_submission_original_sample_id Ru-C8-BF4-EXO
_olex2_submission_special_instructions 'No special instructions were received'

loop_
_space_group_symop_operation_xyz
'x, y, z'
'-x, y+1/2, -z+1/2'
'-x, -y, -z'
'x, -y-1/2, z-1/2'

loop_
_atom_site_label
_atom_site_type_symbol
_atom_site_fract_x
_atom_site_fract_y
_atom_site_fract_z
_atom_site_U_iso_or_equiv
_atom_site_adp_type
_atom_site_occupancy
_atom_site_site_symmetry_order
_atom_site_calc_flag
_atom_site_refinement_flags_posn
_atom_site_refinement_flags_adp
_atom_site_refinement_flags_occupancy
_atom_site_disorder_assembly
_atom_site_disorder_group
Ru1 Ru 0.59484(5) 0.85337(4) 0.44377(3) 0.0962(3) Uani 1 1 d . . . . .
Cl1 Cl 0.47799(16) 0.93297(14) 0.35942(11) 0.1020(6) Uani 1 1 d . . . . .
O1 O 0.2631(5) 0.7888(4) 0.5479(3) 0.1180(16) Uani 1 1 d . U . . .
O2 O 0.2253(5) 0.8290(5) 0.6708(3) 0.1181(16) Uani 1 1 d . U . . .
O3 O 0.2823(5) 0.5683(5) 0.6962(4) 0.133(2) Uani 1 1 d . U . . .
O4 O 0.1953(5) 0.7789(6) 0.8340(3) 0.142(2) Uani 1 1 d . U . . .
N1 N 0.4815(5) 0.7758(4) 0.4571(3) 0.0927(15) Uani 1 1 d . U . . .
N2 N 0.4749(5) 0.6839(5) 0.4514(3) 0.0938(14) Uani 1 1 d . U . . .
N9 N 0.5941(5) 0.7531(4) 0.3711(4) 0.1022(16) Uani 1 1 d . U . . .
N11 N 0.4033(5) 0.8076(5) 0.4698(3) 0.0976(16) Uani 1 1 d . U . . .
C1A C 0.7133(7) 0.8122(8) 0.5259(5) 0.125(2) Uani 1 1 d . U . . .
H1A H 0.732281 0.751841 0.543948 0.150 Uiso 1 1 calc R U . . .
C2A C 0.6501(7) 0.8687(7) 0.5506(5) 0.117(2) Uani 1 1 d . U . . .
H2A H 0.625105 0.846004 0.584544 0.140 Uiso 1 1 calc R U . . .
C3 C 0.5537(7) 0.6289(6) 0.4392(4) 0.1005(19) Uani 1 1 d . U . . .
H3A H 0.535388 0.561843 0.434104 0.121 Uiso 1 1 calc R U . . .
H3B H 0.610666 0.634654 0.477467 0.121 Uiso 1 1 calc R U . . .
C3A C 0.6258(7) 0.9578(7) 0.5238(5) 0.118(2) Uani 1 1 d . U . . .
H3AA H 0.584788 0.996808 0.540148 0.141 Uiso 1 1 calc R U . . .
C4 C 0.5773(7) 0.6622(6) 0.3783(5) 0.1009(18) Uani 1 1 d . U . . .
C4A C 0.6615(7) 0.9892(7) 0.4736(5) 0.117(2) Uani 1 1 d . U . . .
H4A H 0.643529 1.049653 0.455536 0.140 Uiso 1 1 calc R U . . .
C5 C 0.5826(6) 0.5953(6) 0.3305(5) 0.107(2) Uani 1 1 d . U . . .
H5 H 0.569310 0.531222 0.336390 0.128 Uiso 1 1 calc R U . . .
C5A C 0.7257(7) 0.9327(8) 0.4471(5) 0.120(2) Uani 1 1 d . U . . .
H5A H 0.750243 0.955698 0.412985 0.144 Uiso 1 1 calc R U . . .
C6 C 0.6072(7) 0.6233(6) 0.2755(5) 0.106(2) Uani 1 1 d . U . . .
H6 H 0.613203 0.579133 0.243319 0.128 Uiso 1 1 calc R U . . .
C6A C 0.7482(7) 0.8491(8) 0.4725(6) 0.124(2) Uani 1 1 d . U . . .
H6A H 0.788924 0.810895 0.455348 0.148 Uiso 1 1 calc R U . . .
C7 C 0.6228(6) 0.7172(6) 0.2684(5) 0.1018(19) Uani 1 1 d . U . . .
H7 H 0.639347 0.739225 0.230608 0.122 Uiso 1 1 calc R U . . .
C8 C 0.6145(6) 0.7779(6) 0.3153(5) 0.1013(19) Uani 1 1 d . U . . .
H8 H 0.623700 0.842684 0.308415 0.122 Uiso 1 1 calc R U . . .
C12 C 0.3476(6) 0.7321(6) 0.4730(4) 0.1009(18) Uani 1 1 d . U . . .
C13 C 0.3952(7) 0.6544(6) 0.4606(4) 0.0989(19) Uani 1 1 d . U . . .
H13 H 0.374177 0.591165 0.459082 0.119 Uiso 1 1 calc R U . . .
C14 C 0.2536(7) 0.7454(6) 0.4854(5) 0.108(2) Uani 1 1 d . U . . .
H14A H 0.212856 0.784922 0.450171 0.130 Uiso 1 1 calc R U . . .
H14B H 0.221996 0.683700 0.484224 0.130 Uiso 1 1 calc R U . . .
C16 C 0.2921(7) 0.7284(7) 0.5994(5) 0.109(2) Uani 1 1 d . U . . .
H16 H 0.298929 0.662579 0.595617 0.130 Uiso 1 1 calc R U . . .
C17 C 0.3115(7) 0.7805(7) 0.6620(5) 0.1140(18) Uani 1 1 d . U . . .
C18 C 0.3792(8) 0.8659(7) 0.6687(6) 0.121(2) Uani 1 1 d . U . . .
H18 H 0.426592 0.874985 0.646391 0.145 Uiso 1 1 calc R U . . .
C19 C 0.3582(8) 0.9238(7) 0.7118(5) 0.125(2) Uani 1 1 d . U . . .
H19 H 0.388408 0.981602 0.727450 0.150 Uiso 1 1 calc R U . . .
C20 C 0.2759(8) 0.8786(7) 0.7309(5) 0.121(2) Uani 1 1 d . U . . .
H20 H 0.235975 0.922566 0.748726 0.146 Uiso 1 1 calc R U . . .
C21 C 0.3157(8) 0.7914(7) 0.7758(5) 0.121(2) Uani 1 1 d . U . . .
H21 H 0.371527 0.808944 0.813436 0.146 Uiso 1 1 calc R U . . .
C22 C 0.3444(7) 0.7271(7) 0.7286(5) 0.115(2) Uani 1 1 d . U . . .
H22 H 0.414198 0.713084 0.742006 0.138 Uiso 1 1 calc R U . . .
C23 C 0.2836(8) 0.6402(8) 0.7269(6) 0.118(2) Uani 1 1 d . U . . .
N5 N 0.2267(6) 0.6557(6) 0.7697(5) 0.128(2) Uani 1 1 d . U . . .
C25 C 0.2437(8) 0.7445(8) 0.7981(6) 0.129(2) Uani 1 1 d . U . . .
C26 C 0.1557(8) 0.5906(8) 0.7757(6) 0.146(3) Uani 1 1 d D U . . .
H26A H 0.135243 0.551808 0.735395 0.176 Uiso 1 1 calc R U . . .
H26B H 0.099451 0.624664 0.781221 0.176 Uiso 1 1 calc R U . . .
C27 C 0.1974(9) 0.5276(9) 0.8358(7) 0.174(3) Uani 1 1 d D U . . .
H27A H 0.250810 0.490604 0.828331 0.209 Uiso 1 1 calc R U . . .
H27B H 0.223175 0.567426 0.875034 0.209 Uiso 1 1 calc R U . . .
C28 C 0.1228(10) 0.4603(11) 0.8490(8) 0.202(4) Uani 1 1 d D U . . .
H28A H 0.157587 0.416671 0.883847 0.243 Uiso 1 1 calc R U . . .
H28B H 0.081002 0.498525 0.868469 0.243 Uiso 1 1 calc R U . . .
C29 C 0.0570(13) 0.4000(13) 0.7953(10) 0.238(4) Uani 1 1 d D U . . .
H29A H 0.015110 0.438116 0.759702 0.286 Uiso 1 1 calc R U . . .
H29B H 0.018460 0.355582 0.813107 0.286 Uiso 1 1 calc R U . . .
C30 C 0.1368(15) 0.3510(13) 0.7737(11) 0.262(5) Uani 1 1 d D U . . .
H30A H 0.187335 0.328932 0.812487 0.314 Uiso 1 1 calc R U . . .
H30B H 0.165590 0.394642 0.748184 0.314 Uiso 1 1 calc R U . . .
C31 C 0.0899(16) 0.2675(12) 0.7306(10) 0.277(6) Uani 1 1 d D U . . .
H31A H 0.092815 0.217212 0.763370 0.332 Uiso 1 1 calc R U . . .
H31B H 0.022044 0.286147 0.715790 0.332 Uiso 1 1 calc R U . . .
C32 C 0.1033(17) 0.2135(13) 0.6710(9) 0.277(6) Uani 1 1 d D U . . .
H32A H 0.042373 0.212951 0.635730 0.332 Uiso 1 1 calc R U . . .
H32B H 0.151159 0.246305 0.653894 0.332 Uiso 1 1 calc R U . . .
C33 C 0.1361(15) 0.1121(12) 0.6884(12) 0.280(8) Uani 1 1 d D U . . .
H33A H 0.143702 0.080333 0.649081 0.419 Uiso 1 1 calc R U . . .
H33B H 0.197091 0.112233 0.722668 0.419 Uiso 1 1 calc R U . . .
H33C H 0.088321 0.078885 0.704508 0.419 Uiso 1 1 calc R U . . .
B1 B 0.5869(10) 0.6132(10) 0.6306(7) 0.122(4) Uiso 1 1 d . . . . .
F1A F 0.6777(12) 0.6618(11) 0.6399(8) 0.157(5) Uiso 0.5 1 d . . P A 1
F2A F 0.5730(6) 0.5599(5) 0.5784(4) 0.174(3) Uiso 1 1 d . . . B 1
F3A F 0.6094(15) 0.5853(15) 0.6869(10) 0.201(6) Uiso 0.5 1 d . . P A 1
F4A F 0.5411(11) 0.7061(10) 0.6098(7) 0.149(4) Uiso 0.5 1 d . . P A 1
F1B F 0.6189(14) 0.6895(11) 0.6172(8) 0.158(5) Uiso 0.5 1 d . . P A 2
F3B F 0.5303(8) 0.6058(8) 0.6679(5) 0.120(3) Uiso 0.5 1 d . . P A 2
F4B F 0.650(2) 0.534(2) 0.6564(15) 0.295(12) Uiso 0.5 1 d . . P A 2
C1C C 0.1250(14) 0.4815(13) 0.5745(10) 0.228(7) Uiso 1 1 d D U . . .
H1CA H 0.153491 0.440805 0.612140 0.342 Uiso 1 1 calc R U . . .
H1CB H 0.140074 0.547094 0.586932 0.342 Uiso 1 1 calc R U . . .
H1CC H 0.055694 0.472988 0.561010 0.342 Uiso 1 1 calc R U . . .
C2C C 0.1633(17) 0.4570(19) 0.5196(12) 0.257(6) Uiso 1 1 d D U . . .
O3C O 0.2022(14) 0.3705(13) 0.5168(10) 0.305(8) Uiso 1 1 d . U . . .
O4C O 0.1336(11) 0.5028(11) 0.4685(9) 0.252(5) Uiso 1 1 d . U . . .
C5C C 0.1657(16) 0.4704(15) 0.4135(11) 0.254(6) Uiso 1 1 d D U . . .
H5CA H 0.158286 0.401363 0.410347 0.305 Uiso 1 1 calc R U . . .
H5CB H 0.234474 0.484496 0.422639 0.305 Uiso 1 1 calc R U . . .
C6C C 0.1156(19) 0.511(2) 0.3501(12) 0.338(12) Uiso 1 1 d D U . . .
H6CA H 0.141546 0.485888 0.315712 0.507 Uiso 1 1 calc R U . . .
H6CB H 0.047581 0.496433 0.339820 0.507 Uiso 1 1 calc R U . . .
H6CC H 0.123914 0.579723 0.352135 0.507 Uiso 1 1 calc R U . . .

loop_
_atom_site_aniso_label
_atom_site_aniso_U_11
_atom_site_aniso_U_22
_atom_site_aniso_U_33
_atom_site_aniso_U_23
_atom_site_aniso_U_13
_atom_site_aniso_U_12
Ru1 0.0988(5) 0.0869(5) 0.1077(6) 0.0033(3) 0.0368(4) 0.0073(3)
Cl1 0.1140(14) 0.0863(12) 0.1080(14) 0.0085(10) 0.0350(11) 0.0134(11)
O1 0.125(4) 0.117(4) 0.122(4) 0.004(3) 0.051(3) 0.013(3)
O2 0.120(4) 0.119(4) 0.118(4) -0.001(3) 0.038(3) 0.013(3)
O3 0.135(5) 0.124(5) 0.149(6) 0.015(4) 0.052(4) 0.011(4)
O4 0.137(5) 0.188(7) 0.109(4) -0.007(4) 0.050(4) 0.021(5)
N1 0.101(3) 0.080(3) 0.104(3) 0.005(3) 0.040(3) 0.014(3)
N2 0.103(3) 0.080(3) 0.106(3) 0.009(3) 0.042(3) 0.012(3)
N9 0.107(4) 0.080(3) 0.124(4) 0.010(3) 0.039(3) 0.007(3)
N11 0.106(4) 0.086(3) 0.107(4) 0.004(3) 0.040(3) 0.005(3)
C1A 0.115(5) 0.122(5) 0.122(5) 0.000(4) 0.009(4) 0.004(4)
C2A 0.110(5) 0.120(5) 0.113(5) 0.000(4) 0.017(4) -0.004(4)
C3 0.112(4) 0.087(4) 0.110(4) 0.012(3) 0.043(3) 0.013(3)
C3A 0.109(4) 0.116(5) 0.119(5) -0.005(4) 0.016(4) 0.002(4)
C4 0.107(4) 0.083(3) 0.119(4) 0.012(3) 0.042(3) 0.012(3)
C4A 0.110(4) 0.119(5) 0.116(5) 0.004(4) 0.021(4) -0.002(4)
C5 0.115(4) 0.091(4) 0.122(5) 0.010(4) 0.044(4) 0.014(4)
C5A 0.107(4) 0.133(5) 0.119(5) 0.005(4) 0.030(4) -0.005(4)
C6 0.114(4) 0.093(4) 0.122(5) 0.005(4) 0.050(4) 0.013(4)
C6A 0.109(5) 0.131(5) 0.123(5) -0.014(4) 0.021(4) 0.007(4)
C7 0.109(4) 0.088(4) 0.119(4) 0.005(4) 0.049(4) 0.017(4)
C8 0.110(4) 0.081(4) 0.117(4) 0.007(3) 0.040(4) 0.008(3)
C12 0.110(4) 0.088(3) 0.112(4) 0.011(3) 0.044(3) 0.008(3)
C13 0.112(4) 0.083(4) 0.107(4) 0.010(3) 0.040(4) 0.002(3)
C14 0.119(4) 0.104(4) 0.112(4) 0.006(4) 0.048(4) 0.012(4)
C16 0.116(4) 0.104(4) 0.115(4) 0.011(4) 0.047(4) 0.011(4)
C17 0.115(4) 0.112(4) 0.121(4) 0.012(3) 0.043(3) 0.009(3)
C18 0.124(5) 0.112(5) 0.128(5) 0.014(4) 0.036(4) 0.002(4)
C19 0.131(5) 0.112(5) 0.130(5) -0.001(4) 0.032(4) 0.002(4)
C20 0.126(4) 0.115(4) 0.122(4) -0.003(4) 0.034(4) 0.010(4)
C21 0.125(4) 0.120(4) 0.122(4) 0.009(4) 0.040(4) 0.009(4)
C22 0.113(4) 0.115(4) 0.125(4) 0.010(4) 0.044(3) 0.008(4)
C23 0.111(4) 0.117(5) 0.134(5) 0.010(4) 0.046(4) 0.015(4)
N5 0.119(4) 0.131(4) 0.142(4) 0.012(4) 0.051(4) 0.007(4)
C25 0.131(5) 0.131(5) 0.126(5) 0.010(4) 0.039(4) 0.012(4)
C26 0.130(5) 0.144(6) 0.173(6) 0.023(5) 0.054(5) -0.005(5)
C27 0.148(6) 0.173(7) 0.202(7) 0.030(6) 0.052(6) -0.015(5)
C28 0.169(7) 0.197(8) 0.237(8) 0.031(7) 0.051(6) -0.018(6)
C29 0.202(8) 0.229(9) 0.274(10) 0.021(8) 0.050(8) -0.008(7)
C30 0.219(9) 0.249(10) 0.303(11) 0.012(8) 0.049(9) -0.007(8)
C31 0.232(10) 0.263(11) 0.320(12) 0.000(10) 0.054(10) -0.010(9)
C32 0.235(11) 0.262(12) 0.325(13) -0.008(11) 0.063(11) -0.009(10)
C33 0.224(15) 0.285(17) 0.344(19) 0.034(17) 0.104(15) 0.025(15)

loop_
_atom_type_symbol
_atom_type_description
_atom_type_scat_dispersion_real
_atom_type_scat_dispersion_imag
_atom_type_scat_source
C C 0.0137 0.0067 'International Tables Vol C Tables 4.2.6.8 and 6.1.1.4'
H H 0.0000 0.0000 'International Tables Vol C Tables 4.2.6.8 and 6.1.1.4'
B B 0.0070 0.0029 'International Tables Vol C Tables 4.2.6.8 and 6.1.1.4'
Cl Cl 0.3281 0.5435 'International Tables Vol C Tables 4.2.6.8 and 6.1.1.4'
F F 0.0583 0.0400 'International Tables Vol C Tables 4.2.6.8 and 6.1.1.4'
N N 0.0241 0.0134 'International Tables Vol C Tables 4.2.6.8 and 6.1.1.4'
O O 0.0389 0.0241 'International Tables Vol C Tables 4.2.6.8 and 6.1.1.4'
Ru Ru -0.0760 2.5955 'International Tables Vol C Tables 4.2.6.8 and 6.1.1.4'

loop_
_geom_angle_atom_site_label_1
_geom_angle_atom_site_label_2
_geom_angle_atom_site_label_3
_geom_angle
_geom_angle_site_symmetry_1
_geom_angle_site_symmetry_3
_geom_angle_publ_flag
N1 Ru1 Cl1 85.58(19) . . ?
N1 Ru1 N9 84.0(3) . . ?
N1 Ru1 C1A 103.7(4) . . ?
N1 Ru1 C2A 89.5(3) . . ?
N1 Ru1 C3A 104.8(3) . . ?
N1 Ru1 C4A 138.0(3) . . ?
N1 Ru1 C5A 170.6(3) . . ?
N1 Ru1 C6A 139.0(4) . . ?
N9 Ru1 Cl1 85.4(2) . . ?
N9 Ru1 C1A 104.1(4) . . ?
N9 Ru1 C2A 138.6(3) . . ?
N9 Ru1 C3A 168.9(3) . . ?
N9 Ru1 C4A 136.7(3) . . ?
N9 Ru1 C5A 101.5(3) . . ?
N9 Ru1 C6A 88.8(3) . . ?
C1A Ru1 Cl1 167.3(3) . . ?
C1A Ru1 C2A 38.3(4) . . ?
C1A Ru1 C3A 67.7(4) . . ?
C1A Ru1 C4A 79.4(4) . . ?
C1A Ru1 C5A 67.7(4) . . ?
C2A Ru1 Cl1 134.9(3) . . ?
C2A Ru1 C3A 37.0(3) . . ?
C2A Ru1 C5A 81.3(4) . . ?
C3A Ru1 Cl1 101.8(3) . . ?
C3A Ru1 C5A 68.9(4) . . ?
C4A Ru1 Cl1 87.9(3) . . ?
C4A Ru1 C2A 66.8(4) . . ?
C4A Ru1 C3A 36.8(3) . . ?
C4A Ru1 C5A 38.9(3) . . ?
C5A Ru1 Cl1 102.3(3) . . ?
C6A Ru1 Cl1 134.1(3) . . ?
C6A Ru1 C1A 39.6(4) . . ?
C6A Ru1 C2A 69.9(4) . . ?
C6A Ru1 C3A 80.1(4) . . ?
C6A Ru1 C4A 66.3(4) . . ?
C6A Ru1 C5A 34.9(3) . . ?
C16 O1 C14 113.2(7) . . ?
C20 O2 C17 95.3(7) . . ?
N2 N1 Ru1 124.0(5) . . ?
N2 N1 N11 108.2(6) . . ?
N11 N1 Ru1 127.7(5) . . ?
N1 N2 C3 120.3(7) . . ?
C13 N2 N1 110.7(7) . . ?
C13 N2 C3 129.0(7) . . ?
C4 N9 Ru1 122.8(6) . . ?
C4 N9 C8 116.6(8) . . ?
C8 N9 Ru1 120.5(6) . . ?
N1 N11 C12 107.6(6) . . ?
Ru1 C1A H1A 130.2 . . ?
C2A C1A Ru1 71.7(6) . . ?
C2A C1A H1A 120.7 . . ?
C2A C1A C6A 118.6(10) . . ?
C6A C1A Ru1 69.8(6) . . ?
C6A C1A H1A 120.7 . . ?
Ru1 C2A H2A 129.7 . . ?
C1A C2A Ru1 70.0(6) . . ?
C1A C2A H2A 120.5 . . ?
C3A C2A Ru1 72.2(6) . . ?
C3A C2A C1A 118.9(10) . . ?
C3A C2A H2A 120.5 . . ?
N2 C3 H3A 109.4 . . ?
N2 C3 H3B 109.4 . . ?
N2 C3 C4 111.1(7) . . ?
H3A C3 H3B 108.0 . . ?
C4 C3 H3A 109.4 . . ?
C4 C3 H3B 109.4 . . ?
Ru1 C3A H3AA 131.2 . . ?
C2A C3A Ru1 70.8(6) . . ?
C2A C3A H3AA 120.1 . . ?
C4A C3A Ru1 70.6(6) . . ?
C4A C3A C2A 119.8(10) . . ?
C4A C3A H3AA 120.1 . . ?
N9 C4 C3 119.9(8) . . ?
N9 C4 C5 121.8(8) . . ?
C5 C4 C3 118.3(8) . . ?
Ru1 C4A H4A 129.7 . . ?
C3A C4A Ru1 72.6(6) . . ?
C3A C4A H4A 118.8 . . ?
C3A C4A C5A 122.5(10) . . ?
C5A C4A Ru1 71.5(6) . . ?
C5A C4A H4A 118.8 . . ?
C4 C5 H5 120.2 . . ?
C6 C5 C4 119.5(9) . . ?
C6 C5 H5 120.2 . . ?
Ru1 C5A H5A 131.3 . . ?
C4A C5A Ru1 69.5(5) . . ?
C4A C5A H5A 121.3 . . ?
C6A C5A Ru1 70.3(6) . . ?
C6A C5A C4A 117.3(10) . . ?
C6A C5A H5A 121.3 . . ?
C5 C6 H6 121.0 . . ?
C5 C6 C7 118.0(9) . . ?
C7 C6 H6 121.0 . . ?
Ru1 C6A H6A 128.5 . . ?
C1A C6A Ru1 70.6(6) . . ?
C1A C6A H6A 118.6 . . ?
C5A C6A Ru1 74.7(6) . . ?
C5A C6A C1A 122.8(11) . . ?
C5A C6A H6A 118.6 . . ?
C6 C7 H7 120.2 . . ?
C8 C7 C6 119.5(9) . . ?
C8 C7 H7 120.2 . . ?
N9 C8 C7 124.5(8) . . ?
N9 C8 H8 117.8 . . ?
C7 C8 H8 117.8 . . ?
N11 C12 C13 106.6(7) . . ?
N11 C12 C14 120.4(8) . . ?
C13 C12 C14 133.0(8) . . ?
N2 C13 C12 106.9(7) . . ?
N2 C13 H13 126.6 . . ?
C12 C13 H13 126.6 . . ?
O1 C14 C12 111.3(8) . . ?
O1 C14 H14A 109.4 . . ?
O1 C14 H14B 109.4 . . ?
C12 C14 H14A 109.4 . . ?
C12 C14 H14B 109.4 . . ?
H14A C14 H14B 108.0 . . ?
O1 C16 H16 125.1 . . ?
O1 C16 C17 109.9(8) . . ?
C17 C16 H16 125.1 . . ?
O2 C17 C18 99.5(8) . . ?
O2 C17 C22 99.9(7) . . ?
C16 C17 O2 112.8(8) . . ?
C16 C17 C18 115.8(8) . . ?
C16 C17 C22 120.0(9) . . ?
C18 C17 C22 105.8(8) . . ?
C17 C18 H18 126.7 . . ?
C19 C18 C17 106.7(10) . . ?
C19 C18 H18 126.7 . . ?
C18 C19 H19 127.1 . . ?
C18 C19 C20 105.8(10) . . ?
C20 C19 H19 127.1 . . ?
O2 C20 C19 102.7(8) . . ?
O2 C20 H20 115.1 . . ?
O2 C20 C21 98.9(8) . . ?
C19 C20 H20 115.1 . . ?
C19 C20 C21 108.1(8) . . ?
C21 C20 H20 115.1 . . ?
C20 C21 H21 111.4 . . ?
C22 C21 C20 101.9(8) . . ?
C22 C21 H21 111.4 . . ?
C25 C21 C20 112.7(9) . . ?
C25 C21 H21 111.4 . . ?
C25 C21 C22 107.6(9) . . ?
C17 C22 H22 112.8 . . ?
C21 C22 C17 103.3(8) . . ?
C21 C22 H22 112.8 . . ?
C21 C22 C23 104.1(8) . . ?
C23 C22 C17 110.3(9) . . ?
C23 C22 H22 112.8 . . ?
O3 C23 C22 128.6(10) . . ?
O3 C23 N5 123.7(10) . . ?
N5 C23 C22 107.6(9) . . ?
C23 N5 C26 122.0(10) . . ?
C25 N5 C23 110.8(10) . . ?
C25 N5 C26 126.9(10) . . ?
O4 C25 C21 126.8(11) . . ?
O4 C25 N5 123.1(11) . . ?
N5 C25 C21 109.9(10) . . ?
N5 C26 H26A 109.9 . . ?
N5 C26 H26B 109.9 . . ?
N5 C26 C27 108.9(10) . . ?
H26A C26 H26B 108.3 . . ?
C27 C26 H26A 109.9 . . ?
C27 C26 H26B 109.9 . . ?
C26 C27 H27A 109.2 . . ?
C26 C27 H27B 109.2 . . ?
H27A C27 H27B 107.9 . . ?
C28 C27 C26 112.2(11) . . ?
C28 C27 H27A 109.2 . . ?
C28 C27 H27B 109.2 . . ?
C27 C28 H28A 106.6 . . ?
C27 C28 H28B 106.6 . . ?
H28A C28 H28B 106.5 . . ?
C29 C28 C27 123.1(14) . . ?
C29 C28 H28A 106.6 . . ?
C29 C28 H28B 106.6 . . ?
C28 C29 H29A 112.5 . . ?
C28 C29 H29B 112.5 . . ?
C28 C29 C30 96.0(15) . . ?
H29A C29 H29B 110.1 . . ?
C30 C29 H29A 112.5 . . ?
C30 C29 H29B 112.5 . . ?
C29 C30 H30A 110.5 . . ?
C29 C30 H30B 110.5 . . ?
C29 C30 C31 106.2(16) . . ?
H30A C30 H30B 108.7 . . ?
C31 C30 H30A 110.5 . . ?
C31 C30 H30B 110.5 . . ?
C30 C31 H31A 102.8 . . ?
C30 C31 H31B 102.8 . . ?
H31A C31 H31B 105.0 . . ?
C32 C31 C30 137(2) . . ?
C32 C31 H31A 102.8 . . ?
C32 C31 H31B 102.8 . . ?
C31 C32 H32A 109.2 . . ?
C31 C32 H32B 109.2 . . ?
H32A C32 H32B 107.9 . . ?
C33 C32 C31 112.2(9) . . ?
C33 C32 H32A 109.2 . . ?
C33 C32 H32B 109.2 . . ?
C32 C33 H33A 109.5 . . ?
C32 C33 H33B 109.5 . . ?
C32 C33 H33C 109.5 . . ?
H33A C33 H33B 109.5 . . ?
H33A C33 H33C 109.5 . . ?
H33B C33 H33C 109.5 . . ?
F1A B1 F4A 86.3(11) . . ?
F2A B1 F1A 108.1(12) . . ?
F2A B1 F4A 108.4(11) . . ?
F3A B1 F1A 92.0(15) . . ?
F3A B1 F2A 125.1(16) . . ?
F3A B1 F4A 123.8(17) . . ?
F1B B1 F3B 123.5(15) . . ?
F1B B1 F4B 121.7(18) . . ?
F3B B1 F4B 98.5(16) . . ?
H1CA C1C H1CB 109.5 . . ?
H1CA C1C H1CC 109.5 . . ?
H1CB C1C H1CC 109.5 . . ?
C2C C1C H1CA 109.5 . . ?
C2C C1C H1CB 109.5 . . ?
C2C C1C H1CC 109.5 . . ?
O3C C2C C1C 120(3) . . ?
O4C C2C C1C 117(3) . . ?
O4C C2C O3C 119(2) . . ?
C2C O4C C5C 115.0(19) . . ?
O4C C5C H5CA 108.6 . . ?
O4C C5C H5CB 108.6 . . ?
O4C C5C C6C 115(2) . . ?
H5CA C5C H5CB 107.6 . . ?
C6C C5C H5CA 108.6 . . ?
C6C C5C H5CB 108.6 . . ?
C5C C6C H6CA 109.5 . . ?
C5C C6C H6CB 109.5 . . ?
C5C C6C H6CC 109.5 . . ?
H6CA C6C H6CB 109.5 . . ?
H6CA C6C H6CC 109.5 . . ?
H6CB C6C H6CC 109.5 . . ?

loop_
_geom_bond_atom_site_label_1
_geom_bond_atom_site_label_2
_geom_bond_distance
_geom_bond_site_symmetry_2
_geom_bond_publ_flag
Ru1 Cl1 2.385(2) . ?
Ru1 N1 2.075(7) . ?
Ru1 N9 2.096(7) . ?
Ru1 C1A 2.165(10) . ?
Ru1 C2A 2.187(10) . ?
Ru1 C3A 2.205(10) . ?
Ru1 C4A 2.180(10) . ?
Ru1 C5A 2.207(10) . ?
Ru1 C6A 2.154(10) . ?
O1 C14 1.431(10) . ?
O1 C16 1.360(10) . ?
O2 C17 1.494(11) . ?
O2 C20 1.463(12) . ?
O3 C23 1.210(11) . ?
O4 C25 1.271(12) . ?
N1 N2 1.318(8) . ?
N1 N11 1.325(8) . ?
N2 C3 1.475(10) . ?
N2 C13 1.303(10) . ?
N9 C4 1.335(10) . ?
N9 C8 1.344(11) . ?
N11 C12 1.363(10) . ?
C1A H1A 0.9500 . ?
C1A C2A 1.430(14) . ?
C1A C6A 1.463(15) . ?
C2A H2A 0.9500 . ?
C2A C3A 1.395(13) . ?
C3 H3A 0.9900 . ?
C3 H3B 0.9900 . ?
C3 C4 1.501(12) . ?
C3A H3AA 0.9500 . ?
C3A C4A 1.383(13) . ?
C4 C5 1.408(12) . ?
C4A H4A 0.9500 . ?
C4A C5A 1.462(13) . ?
C5 H5 0.9500 . ?
C5 C6 1.369(12) . ?
C5A H5A 0.9500 . ?
C5A C6A 1.310(13) . ?
C6 H6 0.9500 . ?
C6 C7 1.374(11) . ?
C6A H6A 0.9500 . ?
C7 H7 0.9500 . ?
C7 C8 1.348(12) . ?
C8 H8 0.9500 . ?
C12 C13 1.373(11) . ?
C12 C14 1.481(11) . ?
C13 H13 0.9500 . ?
C14 H14A 0.9900 . ?
C14 H14B 0.9900 . ?
C16 H16 0.9500 . ?
C16 C17 1.475(13) . ?
C17 C18 1.551(14) . ?
C17 C22 1.556(13) . ?
C18 H18 0.9500 . ?
C18 C19 1.328(14) . ?
C19 H19 0.9500 . ?
C19 C20 1.515(14) . ?
C20 H20 1.0000 . ?
C20 C21 1.574(14) . ?
C21 H21 1.0000 . ?
C21 C22 1.499(13) . ?
C21 C25 1.433(14) . ?
C22 H22 1.0000 . ?
C22 C23 1.520(14) . ?
C23 N5 1.407(13) . ?
N5 C25 1.394(13) . ?
N5 C26 1.425(13) . ?
C26 H26A 0.9900 . ?
C26 H26B 0.9900 . ?
C26 C27 1.537(9) . ?
C27 H27A 0.9900 . ?
C27 H27B 0.9900 . ?
C27 C28 1.536(9) . ?
C28 H28A 0.9900 . ?
C28 H28B 0.9900 . ?
C28 C29 1.531(9) . ?
C29 H29A 0.9900 . ?
C29 H29B 0.9900 . ?
C29 C30 1.535(9) . ?
C30 H30A 0.9900 . ?
C30 H30B 0.9900 . ?
C30 C31 1.540(9) . ?
C31 H31A 0.9900 . ?
C31 H31B 0.9900 . ?
C31 C32 1.536(9) . ?
C32 H32A 0.9900 . ?
C32 H32B 0.9900 . ?
C32 C33 1.535(9) . ?
C33 H33A 0.9800 . ?
C33 H33B 0.9800 . ?
C33 H33C 0.9800 . ?
B1 F1A 1.46(2) . ?
B1 F2A 1.308(14) . ?
B1 F3A 1.21(2) . ?
B1 F4A 1.49(2) . ?
B1 F1B 1.247(18) . ?
B1 F3B 1.298(16) . ?
B1 F4B 1.47(3) . ?
C1C H1CA 0.9800 . ?
C1C H1CB 0.9800 . ?
C1C H1CC 0.9800 . ?
C1C C2C 1.464(14) . ?
C2C O3C 1.37(2) . ?
C2C O4C 1.23(2) . ?
O4C C5C 1.45(2) . ?
C5C H5CA 0.9900 . ?
C5C H5CB 0.9900 . ?
C5C C6C 1.461(14) . ?
C6C H6CA 0.9800 . ?
C6C H6CB 0.9800 . ?
C6C H6CC 0.9800 . ?

loop_
_geom_torsion_atom_site_label_1
_geom_torsion_atom_site_label_2
_geom_torsion_atom_site_label_3
_geom_torsion_atom_site_label_4
_geom_torsion
_geom_torsion_site_symmetry_1
_geom_torsion_site_symmetry_2
_geom_torsion_site_symmetry_3
_geom_torsion_site_symmetry_4
_geom_torsion_publ_flag
Ru1 N1 N2 C3 4.2(10) . . . . ?
Ru1 N1 N2 C13 -178.2(6) . . . . ?
Ru1 N1 N11 C12 178.5(6) . . . . ?
Ru1 N9 C4 C3 2.7(12) . . . . ?
Ru1 N9 C4 C5 -176.2(6) . . . . ?
Ru1 N9 C8 C7 174.7(7) . . . . ?
Ru1 C1A C2A C3A -55.0(8) . . . . ?
Ru1 C1A C6A C5A 56.0(9) . . . . ?
Ru1 C2A C3A C4A -52.8(8) . . . . ?
Ru1 C3A C4A C5A -53.7(8) . . . . ?
Ru1 C4A C5A C6A -53.3(8) . . . . ?
Ru1 C5A C6A C1A -54.1(9) . . . . ?
O1 C16 C17 O2 61.7(10) . . . . ?
O1 C16 C17 C18 -51.9(11) . . . . ?
O1 C16 C17 C22 179.1(8) . . . . ?
O2 C17 C18 C19 33.8(10) . . . . ?
O2 C17 C22 C21 -32.5(9) . . . . ?
O2 C17 C22 C23 78.3(9) . . . . ?
O2 C20 C21 C22 40.2(10) . . . . ?
O2 C20 C21 C25 -74.9(10) . . . . ?
O3 C23 N5 C25 179.9(11) . . . . ?
O3 C23 N5 C26 -6.0(17) . . . . ?
N1 N2 C3 C4 -56.2(11) . . . . ?
N1 N2 C13 C12 0.0(10) . . . . ?
N1 N11 C12 C13 -0.9(9) . . . . ?
N1 N11 C12 C14 -178.9(8) . . . . ?
N2 N1 N11 C12 0.9(9) . . . . ?
N2 C3 C4 N9 52.0(12) . . . . ?
N2 C3 C4 C5 -129.1(9) . . . . ?
N9 C4 C5 C6 1.1(14) . . . . ?
N11 N1 N2 C3 -178.2(7) . . . . ?
N11 N1 N2 C13 -0.6(9) . . . . ?
N11 C12 C13 N2 0.6(10) . . . . ?
N11 C12 C14 O1 -61.4(11) . . . . ?
C1A C2A C3A Ru1 53.9(8) . . . . ?
C1A C2A C3A C4A 1.2(14) . . . . ?
C2A C1A C6A Ru1 -54.4(8) . . . . ?
C2A C1A C6A C5A 1.6(15) . . . . ?
C2A C3A C4A Ru1 52.9(8) . . . . ?
C2A C3A C4A C5A -0.8(14) . . . . ?
C3 N2 C13 C12 177.3(8) . . . . ?
C3 C4 C5 C6 -177.8(9) . . . . ?
C3A C4A C5A Ru1 54.1(9) . . . . ?
C3A C4A C5A C6A 0.8(14) . . . . ?
C4 N9 C8 C7 -2.9(14) . . . . ?
C4 C5 C6 C7 -2.0(14) . . . . ?
C4A C5A C6A Ru1 52.9(8) . . . . ?
C4A C5A C6A C1A -1.2(15) . . . . ?
C5 C6 C7 C8 0.6(14) . . . . ?
C6 C7 C8 N9 2.0(14) . . . . ?
C6A C1A C2A Ru1 53.5(8) . . . . ?
C6A C1A C2A C3A -1.5(14) . . . . ?
C8 N9 C4 C3 -179.8(8) . . . . ?
C8 N9 C4 C5 1.3(13) . . . . ?
C13 N2 C3 C4 126.7(9) . . . . ?
C13 C12 C14 O1 121.3(11) . . . . ?
C14 O1 C16 C17 173.1(7) . . . . ?
C14 C12 C13 N2 178.1(9) . . . . ?
C16 O1 C14 C12 -77.9(9) . . . . ?
C16 C17 C18 C19 154.9(9) . . . . ?
C16 C17 C22 C21 -156.2(9) . . . . ?
C16 C17 C22 C23 -45.5(12) . . . . ?
C17 O2 C20 C19 50.6(8) . . . . ?
C17 O2 C20 C21 -60.3(8) . . . . ?
C17 C18 C19 C20 -1.9(11) . . . . ?
C17 C22 C23 O3 70.6(14) . . . . ?
C17 C22 C23 N5 -110.4(9) . . . . ?
C18 C17 C22 C21 70.4(10) . . . . ?
C18 C17 C22 C23 -178.8(8) . . . . ?
C18 C19 C20 O2 -31.7(10) . . . . ?
C18 C19 C20 C21 72.3(11) . . . . ?
C19 C20 C21 C22 -66.5(10) . . . . ?
C19 C20 C21 C25 178.5(9) . . . . ?
C20 O2 C17 C16 -173.4(8) . . . . ?
C20 O2 C17 C18 -50.2(8) . . . . ?
C20 O2 C17 C22 57.9(8) . . . . ?
C20 C21 C22 C17 -4.0(10) . . . . ?
C20 C21 C22 C23 -119.3(9) . . . . ?
C20 C21 C25 O4 -61.8(15) . . . . ?
C20 C21 C25 N5 112.7(10) . . . . ?
C21 C22 C23 O3 -179.1(11) . . . . ?
C21 C22 C23 N5 -0.1(11) . . . . ?
C22 C17 C18 C19 -69.4(10) . . . . ?
C22 C21 C25 O4 -173.3(10) . . . . ?
C22 C21 C25 N5 1.1(12) . . . . ?
C22 C23 N5 C25 0.9(12) . . . . ?
C22 C23 N5 C26 174.9(9) . . . . ?
C23 N5 C25 O4 173.4(10) . . . . ?
C23 N5 C25 C21 -1.3(13) . . . . ?
C23 N5 C26 C27 97.1(13) . . . . ?
N5 C26 C27 C28 175.4(12) . . . . ?
C25 C21 C22 C17 114.7(9) . . . . ?
C25 C21 C22 C23 -0.6(11) . . . . ?
C25 N5 C26 C27 -89.9(14) . . . . ?
C26 N5 C25 O4 -0.3(17) . . . . ?
C26 N5 C25 C21 -175.0(10) . . . . ?
C26 C27 C28 C29 49(2) . . . . ?
C27 C28 C29 C30 56(2) . . . . ?
C28 C29 C30 C31 166.3(16) . . . . ?
C29 C30 C31 C32 148(2) . . . . ?
C30 C31 C32 C33 114(3) . . . . ?
C1C C2C O4C C5C -174.0(18) . . . . ?
C2C O4C C5C C6C 168(2) . . . . ?
O3C C2C O4C C5C -16(3) . . . . ?

loop_
_smtbx_masks_void_nr
_smtbx_masks_void_average_x
_smtbx_masks_void_average_y
_smtbx_masks_void_average_z
_smtbx_masks_void_volume
_smtbx_masks_void_count_electrons
_smtbx_masks_void_content
1 0.000 0.000 0.500 272.7 58.2 '1.3 C4H8O2'
2 0.000 0.500 1.000 272.7 58.2 '1.3 C4H8O2'
